data_7237142
loop_
_publ_author_name
'Fu, Hong-Ru'
'Yan, Li-Bing'
'Wu, Nai-Teng'
'Ma, Lu-Fang'
'Zang, Shuang-Quan'

_publ_section_title
;
 Dual-emission MOF&#x2283;dye sensor for ratiometric fluorescence
 recognition of RDX and detection of a broad class of nitro-compounds
;
_journal_issue 19
_journal_name_full 'Journal of Materials Chemistry A'
_journal_page_first 9183
_journal_paper_doi 10.1039/C8TA02857E
_journal_volume 6
_journal_year 2018
_chemical_formula_moiety '0.5(C108 H84 N28 O4 Zn4), 0.5(N2 O6)'
_chemical_formula_sum 'C54 H42 N15 O5 Zn2'
_chemical_formula_weight 1111.76
_space_group_crystal_system orthorhombic
_space_group_IT_number 52
_space_group_name_Hall '-P 2a 2bc'
_space_group_name_H-M_alt 'P n n a'
_atom_sites_solution_hydrogens geom
_atom_sites_solution_primary direct
_audit_creation_date 2017-08-31
_audit_creation_method
;
Olex2 1.2
(compiled 2017.08.10 svn.r3458 for OlexSys, GUI svn.r5381)
;
_audit_update_record
;
2018-02-26 deposited with the CCDC.
2018-04-25 downloaded from the CCDC.
;
_cell_angle_alpha 90
_cell_angle_beta 90
_cell_angle_gamma 90
_cell_formula_units_Z 4
_cell_length_a 28.6596(7)
_cell_length_b 27.8917(8)
_cell_length_c 9.5500(3)
_cell_measurement_reflns_used 16400
_cell_measurement_temperature 293(2)
_cell_measurement_theta_max 25.6740
_cell_measurement_theta_min 3.5880
_cell_volume 7633.9(4)
_computing_molecular_graphics 'Olex2 (Dolomanov et al., 2009)'
_computing_publication_material 'Olex2 (Dolomanov et al., 2009)'
_computing_structure_refinement 'ShelXL (Sheldrick, 2015)'
_computing_structure_solution 'SIR2004 (Burla et al., 2007)'
_diffrn_ambient_temperature 293(2)
_diffrn_measured_fraction_theta_full 0.996
_diffrn_measured_fraction_theta_max 0.996
_diffrn_measurement_device_type 'SuperNova, Single source at offset, EosS2'
_diffrn_measurement_method '\w scans'
_diffrn_radiation_type MoK\a
_diffrn_radiation_wavelength 0.71073
_diffrn_reflns_av_R_equivalents 0.0395
_diffrn_reflns_av_unetI/netI 0.0252
_diffrn_reflns_Laue_measured_fraction_full 0.996
_diffrn_reflns_Laue_measured_fraction_max 0.996
_diffrn_reflns_limit_h_max 34
_diffrn_reflns_limit_h_min -34
_diffrn_reflns_limit_k_max 33
_diffrn_reflns_limit_k_min -32
_diffrn_reflns_limit_l_max 11
_diffrn_reflns_limit_l_min -10
_diffrn_reflns_number 55335
_diffrn_reflns_point_group_measured_fraction_full 0.996
_diffrn_reflns_point_group_measured_fraction_max 0.996
_diffrn_reflns_theta_full 24.997
_diffrn_reflns_theta_max 24.997
_diffrn_reflns_theta_min 3.351
_exptl_absorpt_coefficient_mu 0.672
_exptl_absorpt_correction_T_max 0.886
_exptl_absorpt_correction_T_min 0.886
_exptl_absorpt_correction_type multi-scan
_exptl_absorpt_process_details
;
CrysAlisPro 1.171.38.41r (Rigaku Oxford Diffraction, 2015)
Empirical absorption correction using spherical harmonics,
 implemented in SCALE3 ABSPACK scaling algorithm.
;
_exptl_crystal_colour 'clear light colourless'
_exptl_crystal_colour_lustre clear
_exptl_crystal_colour_modifier light
_exptl_crystal_colour_primary colourless
_exptl_crystal_density_diffrn 0.967
_exptl_crystal_description block
_exptl_crystal_F_000 2284
_exptl_crystal_size_max 0.18
_exptl_crystal_size_mid 0.18
_exptl_crystal_size_min 0.18
_refine_diff_density_max 1.549
_refine_diff_density_min -0.614
_refine_diff_density_rms 0.089
_refine_ls_extinction_method none
_refine_ls_goodness_of_fit_ref 1.060
_refine_ls_hydrogen_treatment constr
_refine_ls_matrix_type full
_refine_ls_number_parameters 338
_refine_ls_number_reflns 6702
_refine_ls_number_restraints 7
_refine_ls_restrained_S_all 1.070
_refine_ls_R_factor_all 0.1015
_refine_ls_R_factor_gt 0.0840
_refine_ls_shift/su_max 0.005
_refine_ls_shift/su_mean 0.000
_refine_ls_structure_factor_coef Fsqd
_refine_ls_weighting_details 'w=1/[\s^2^(Fo^2^)+(0.1770P)^2^+6.0400P] where P=(Fo^2^+2Fc^2^)/3'
_refine_ls_weighting_scheme calc
_refine_ls_wR_factor_gt 0.2605
_refine_ls_wR_factor_ref 0.2745
_reflns_Friedel_coverage 0.000
_reflns_number_gt 4978
_reflns_number_total 6731
_reflns_threshold_expression 'I > 2\s(I)'
_cod_data_source_file c8ta02857e2.cif
_cod_data_source_block c3313-80du_sqd
_cod_database_code 7237142
_shelx_shelxl_version_number 2014/7
_shelx_space_group_comment
;
The symmetry employed for this shelxl refinement is uniquely defined
by the following loop, which should always be used as a source of
symmetry information in preference to the above space-group names.
They are only intended as comments.
;
_shelx_estimated_absorpt_t_max 0.889
_shelx_estimated_absorpt_t_min 0.889
_olex2_refinement_description
;
1. Fixed Uiso
 At 1.2 times of:
  All C(H) groups
2. Rigid bond restraints
 Zn1, O1W
 with sigma for 1-2 distances of 0.001 and sigma for 1-3 distances of 0.002
3. Uiso/Uaniso restraints and constraints
Uanis(O1W) \\sim Ueq: with sigma of 0.01 and sigma for terminal atoms of 0.02
4. Others
 Fixed Sof: O2(0.5) O1(0.5) O3(0.5)
5.a Aromatic/amide H refined with riding coordinates:
 C15(H15), C14(H14), C12(H12), C10(H10), C6(H6), C11(H11), C5(H5), C24(H24),
 C18(H18), C19(H19), C9(H9), C17(H17), C8(H8), C1(H1), C23(H23), C2(H2), C3(H3),
  C27(H27), C26(H26), C21(H21), C20(H20)
;
_platon_squeeze_void_probe_radius 1.20
_olex2_submission_special_instructions 'No special instructions were received'

loop_
_space_group_symop_operation_xyz
'x, y, z'
'-x+1/2, -y, z'
'-x+1/2, y+1/2, -z+1/2'
'x, -y+1/2, -z+1/2'
'-x, -y, -z'
'x-1/2, y, -z'
'x-1/2, -y-1/2, z-1/2'
'-x, y-1/2, z-1/2'

loop_
_atom_site_label
_atom_site_type_symbol
_atom_site_fract_x
_atom_site_fract_y
_atom_site_fract_z
_atom_site_U_iso_or_equiv
_atom_site_adp_type
_atom_site_occupancy
_atom_site_site_symmetry_order
_atom_site_calc_flag
_atom_site_refinement_flags_posn
_atom_site_refinement_flags_adp
_atom_site_refinement_flags_occupancy
Zn1 Zn 0.63096(2) 0.48998(2) 0.90184(7) 0.0617(3) Uani 1 1 d . U .
N4 N 0.39424(12) 0.84438(12) 0.3794(3) 0.0494(8) Uani 1 1 d . . .
N2 N 0.51178(13) 0.57267(14) 0.9040(4) 0.0560(9) Uani 1 1 d . . .
N3 N 0.38854(13) 0.92207(13) 0.3588(4) 0.0559(9) Uani 1 1 d . . .
N1 N 0.57405(13) 0.52925(15) 0.9403(4) 0.0604(10) Uani 1 1 d . . .
N7 N 0.36648(12) 0.65935(15) 0.5979(4) 0.0580(10) Uani 1 1 d . . .
N6 N 0.20984(14) 0.55594(17) 0.4085(4) 0.0658(11) Uani 1 1 d . . .
N5 N 0.16163(14) 0.51737(15) 0.2691(5) 0.0680(11) Uani 1 1 d . . .
C4 C 0.47294(14) 0.59395(16) 0.8317(5) 0.0525(10) Uani 1 1 d . . .
C15 C 0.41697(15) 0.71995(15) 0.4924(4) 0.0497(10) Uani 1 1 d . . .
H15 H 0.4418 0.6985 0.4960 0.060 Uiso 1 1 calc R . .
C14 C 0.42375(15) 0.76516(15) 0.4371(4) 0.0499(10) Uani 1 1 d . . .
H14 H 0.4530 0.7744 0.4051 0.060 Uiso 1 1 calc R . .
C13 C 0.38668(15) 0.79633(15) 0.4300(4) 0.0492(10) Uani 1 1 d . . .
C7 C 0.40198(14) 0.63690(15) 0.6788(4) 0.0500(10) Uani 1 1 d . . .
C12 C 0.42707(15) 0.85822(17) 0.2848(5) 0.0566(11) Uani 1 1 d . . .
H12 H 0.4481 0.8385 0.2382 0.068 Uiso 1 1 calc R . .
C10 C 0.37202(15) 0.88437(17) 0.4228(5) 0.0521(11) Uani 1 1 d . . .
H10 H 0.3482 0.8850 0.4890 0.062 Uiso 1 1 calc R . .
C6 C 0.42974(15) 0.66358(16) 0.7662(4) 0.0520(10) Uani 1 1 d . . .
H6 H 0.4243 0.6963 0.7757 0.062 Uiso 1 1 calc R . .
C16 C 0.37379(15) 0.70607(16) 0.5423(5) 0.0523(10) Uani 1 1 d . . .
C22 C 0.24991(15) 0.58241(17) 0.4565(6) 0.0621(12) Uani 1 1 d . . .
C11 C 0.42302(17) 0.90597(18) 0.2720(5) 0.0625(12) Uani 1 1 d . . .
H11 H 0.4409 0.9251 0.2132 0.075 Uiso 1 1 calc R . .
C25 C 0.32710(15) 0.63263(16) 0.5503(5) 0.0545(11) Uani 1 1 d . . .
C5 C 0.46543(15) 0.64261(16) 0.8398(5) 0.0553(11) Uani 1 1 d . . .
H5 H 0.4847 0.6614 0.8956 0.066 Uiso 1 1 calc R . .
C24 C 0.31546(16) 0.6329(2) 0.4114(5) 0.0664(14) Uani 1 1 d . . .
H24 H 0.3338 0.6499 0.3484 0.080 Uiso 1 1 calc R . .
C18 C 0.34296(16) 0.78336(17) 0.4807(6) 0.0641(12) Uani 1 1 d . . .
H18 H 0.3181 0.8047 0.4772 0.077 Uiso 1 1 calc R . .
C19 C 0.20203(15) 0.53975(17) 0.2768(6) 0.0659(13) Uani 1 1 d . . .
H19 H 0.2224 0.5439 0.2020 0.079 Uiso 1 1 calc R . .
C9 C 0.44410(16) 0.56636(18) 0.7500(6) 0.0668(13) Uani 1 1 d . . .
H9 H 0.4481 0.5333 0.7467 0.080 Uiso 1 1 calc R . .
C17 C 0.33740(16) 0.73798(18) 0.5365(6) 0.0678(13) Uani 1 1 d . . .
H17 H 0.3084 0.7289 0.5708 0.081 Uiso 1 1 calc R . .
C8 C 0.40913(17) 0.58797(16) 0.6727(6) 0.0679(13) Uani 1 1 d . . .
H8 H 0.3901 0.5693 0.6156 0.081 Uiso 1 1 calc R . .
C1 C 0.54055(17) 0.53970(18) 0.8517(6) 0.0651(13) Uani 1 1 d . . .
H1 H 0.5373 0.5259 0.7636 0.078 Uiso 1 1 calc R . .
C23 C 0.27672(18) 0.6080(2) 0.3630(6) 0.0713(14) Uani 1 1 d . . .
H23 H 0.2690 0.6086 0.2685 0.086 Uiso 1 1 calc R . .
C2 C 0.56543(19) 0.5570(2) 1.0564(6) 0.0803(16) Uani 1 1 d . . .
H2 H 0.5833 0.5571 1.1376 0.096 Uiso 1 1 calc R . .
C3 C 0.52804(19) 0.5833(2) 1.0353(6) 0.0822(17) Uani 1 1 d . . .
H3 H 0.5151 0.6051 1.0978 0.099 Uiso 1 1 calc R . .
C27 C 0.2608(2) 0.5829(3) 0.5945(6) 0.093(2) Uani 1 1 d . . .
H27 H 0.2420 0.5666 0.6582 0.112 Uiso 1 1 calc R . .
C26 C 0.2998(2) 0.6076(3) 0.6411(6) 0.096(2) Uani 1 1 d . . .
H26 H 0.3074 0.6070 0.7358 0.116 Uiso 1 1 calc R . .
O1W O 0.6727(4) 0.4881(4) 1.0876(8) 0.221(5) Uani 1 1 d . U .
C21 C 0.1728(2) 0.5424(3) 0.4859(7) 0.108(3) Uani 1 1 d . . .
H21 H 0.1679 0.5481 0.5807 0.130 Uiso 1 1 calc R . .
C20 C 0.1440(3) 0.5185(3) 0.3960(8) 0.106(3) Uani 1 1 d . . .
H20 H 0.1156 0.5049 0.4213 0.128 Uiso 1 1 calc R . .
O2 O 0.5260(4) 0.4826(4) 0.5759(9) 0.088(3) Uiso 0.5 1 d . . .
N8 N 0.5000 0.5000 0.5000 0.147(4) Uiso 1 2 d S T P
O1 O 0.4820(8) 0.4622(9) 0.580(2) 0.221(8) Uiso 0.5 1 d . . .
O3 O 0.5394(5) 0.5041(5) 0.5405(15) 0.131(4) Uiso 0.5 1 d . . .

loop_
_atom_site_aniso_label
_atom_site_aniso_U_11
_atom_site_aniso_U_22
_atom_site_aniso_U_33
_atom_site_aniso_U_23
_atom_site_aniso_U_13
_atom_site_aniso_U_12
Zn1 0.0478(4) 0.0460(4) 0.0915(5) 0.0040(3) 0.0007(3) 0.0036(2)
N4 0.056(2) 0.0414(19) 0.0512(19) 0.0014(15) -0.0060(16) -0.0005(16)
N2 0.050(2) 0.059(2) 0.059(2) 0.0011(17) 0.0042(17) 0.0133(18)
N3 0.055(2) 0.046(2) 0.066(2) 0.0042(18) -0.0036(19) -0.0002(18)
N1 0.049(2) 0.054(2) 0.078(2) 0.005(2) -0.0039(19) 0.0112(18)
N7 0.052(2) 0.047(2) 0.075(3) 0.0116(18) -0.0155(17) -0.0069(16)
N6 0.047(2) 0.069(3) 0.081(3) 0.012(2) -0.0089(19) -0.0097(19)
N5 0.053(2) 0.058(2) 0.093(3) -0.004(2) -0.013(2) -0.0105(18)
C4 0.046(2) 0.056(3) 0.056(2) 0.002(2) 0.0022(19) 0.010(2)
C15 0.051(2) 0.041(2) 0.057(2) -0.0076(19) -0.0084(19) 0.0025(18)
C14 0.045(2) 0.048(2) 0.057(2) -0.0126(19) 0.0015(18) -0.0020(18)
C13 0.054(2) 0.039(2) 0.055(2) -0.0048(18) -0.0102(19) -0.0016(19)
C7 0.048(2) 0.046(2) 0.056(2) 0.0031(19) -0.0006(19) 0.0006(19)
C12 0.055(2) 0.053(3) 0.062(3) -0.005(2) 0.000(2) -0.002(2)
C10 0.051(2) 0.046(3) 0.059(3) 0.001(2) -0.0011(19) -0.0020(19)
C6 0.059(2) 0.044(2) 0.053(2) -0.0043(19) -0.005(2) 0.0059(19)
C16 0.055(2) 0.043(2) 0.059(2) -0.004(2) -0.014(2) -0.0007(19)
C22 0.048(3) 0.054(3) 0.084(3) 0.003(2) -0.011(2) -0.002(2)
C11 0.061(3) 0.056(3) 0.071(3) 0.009(2) 0.001(2) -0.014(2)
C25 0.045(2) 0.049(2) 0.070(3) 0.008(2) -0.008(2) -0.0039(19)
C5 0.060(3) 0.049(2) 0.057(2) -0.009(2) -0.009(2) 0.009(2)
C24 0.049(3) 0.088(4) 0.062(3) -0.007(2) 0.010(2) -0.021(3)
C18 0.046(2) 0.051(3) 0.096(4) 0.007(3) -0.003(2) 0.000(2)
C19 0.047(2) 0.058(3) 0.093(4) 0.003(3) -0.011(2) -0.002(2)
C9 0.061(3) 0.049(3) 0.091(3) -0.002(2) -0.018(3) 0.006(2)
C17 0.046(2) 0.057(3) 0.100(4) 0.011(3) 0.000(2) -0.007(2)
C8 0.066(3) 0.044(2) 0.094(4) -0.002(2) -0.027(3) -0.002(2)
C1 0.061(3) 0.061(3) 0.074(3) -0.013(2) -0.007(2) 0.018(2)
C23 0.067(3) 0.083(4) 0.064(3) -0.007(3) 0.001(2) -0.018(3)
C2 0.071(3) 0.108(5) 0.062(3) -0.008(3) -0.009(3) 0.031(3)
C3 0.073(3) 0.108(5) 0.066(3) -0.015(3) -0.002(3) 0.036(3)
C27 0.082(4) 0.118(5) 0.079(4) 0.041(3) -0.020(3) -0.048(4)
C26 0.095(4) 0.127(6) 0.067(3) 0.036(4) -0.026(3) -0.049(4)
O1W 0.226(9) 0.299(11) 0.139(5) 0.122(6) -0.084(5) -0.040(7)
C21 0.066(3) 0.178(8) 0.081(4) 0.007(4) -0.009(3) -0.052(4)
C20 0.067(4) 0.141(7) 0.110(6) 0.015(4) -0.004(4) -0.050(4)

loop_
_atom_type_symbol
_atom_type_description
_atom_type_scat_dispersion_real
_atom_type_scat_dispersion_imag
_atom_type_scat_source
C C 0.0033 0.0016 'International Tables Vol C Tables 4.2.6.8 and 6.1.1.4'
H H 0.0000 0.0000 'International Tables Vol C Tables 4.2.6.8 and 6.1.1.4'
N N 0.0061 0.0033 'International Tables Vol C Tables 4.2.6.8 and 6.1.1.4'
O O 0.0106 0.0060 'International Tables Vol C Tables 4.2.6.8 and 6.1.1.4'
Zn Zn 0.2839 1.4301 'International Tables Vol C Tables 4.2.6.8 and 6.1.1.4'

loop_
_geom_angle_atom_site_label_1
_geom_angle_atom_site_label_2
_geom_angle_atom_site_label_3
_geom_angle
_geom_angle_site_symmetry_1
_geom_angle_site_symmetry_3
N3 Zn1 O1W 107.5(3) 8_656 .
N1 Zn1 N3 109.01(16) . 8_656
N1 Zn1 N5 107.36(17) . 6_656
N1 Zn1 O1W 108.5(4) . .
N5 Zn1 N3 108.27(17) 6_656 8_656
N5 Zn1 O1W 116.0(3) 6_656 .
C12 N4 C13 126.2(4) . .
C10 N4 C13 126.5(4) . .
C10 N4 C12 107.2(4) . .
C1 N2 C4 125.7(4) . .
C1 N2 C3 106.4(4) . .
C3 N2 C4 127.8(4) . .
C10 N3 Zn1 124.1(3) . 8_665
C10 N3 C11 106.4(4) . .
C11 N3 Zn1 129.3(3) . 8_665
C1 N1 Zn1 126.9(3) . .
C1 N1 C2 105.3(4) . .
C2 N1 Zn1 127.1(3) . .
C7 N7 C25 120.6(4) . .
C16 N7 C7 120.0(3) . .
C16 N7 C25 118.4(3) . .
C19 N6 C22 126.7(4) . .
C21 N6 C22 126.7(5) . .
C21 N6 C19 106.6(4) . .
C19 N5 Zn1 127.7(4) . 6_556
C20 N5 Zn1 126.3(4) . 6_556
C20 N5 C19 106.0(5) . .
C5 C4 N2 120.1(4) . .
C9 C4 N2 120.5(4) . .
C9 C4 C5 119.4(4) . .
C14 C15 H15 119.5 . .
C14 C15 C16 120.9(4) . .
C16 C15 H15 119.5 . .
C15 C14 H14 120.4 . .
C13 C14 C15 119.2(4) . .
C13 C14 H14 120.4 . .
C14 C13 N4 119.2(4) . .
C14 C13 C18 121.0(4) . .
C18 C13 N4 119.6(4) . .
C6 C7 N7 120.4(4) . .
C6 C7 C8 118.4(4) . .
C8 C7 N7 121.2(4) . .
N4 C12 H12 126.8 . .
C11 C12 N4 106.4(4) . .
C11 C12 H12 126.8 . .
N4 C10 H10 124.7 . .
N3 C10 N4 110.6(4) . .
N3 C10 H10 124.7 . .
C7 C6 H6 119.6 . .
C5 C6 C7 120.8(4) . .
C5 C6 H6 119.6 . .
C15 C16 N7 121.2(4) . .
C17 C16 N7 119.8(4) . .
C17 C16 C15 119.0(4) . .
C23 C22 N6 120.3(5) . .
C27 C22 N6 119.8(5) . .
C27 C22 C23 119.9(5) . .
N3 C11 H11 125.3 . .
C12 C11 N3 109.5(4) . .
C12 C11 H11 125.3 . .
C24 C25 N7 120.0(4) . .
C26 C25 N7 121.3(4) . .
C26 C25 C24 118.7(4) . .
C4 C5 H5 119.7 . .
C6 C5 C4 120.5(4) . .
C6 C5 H5 119.7 . .
C25 C24 H24 119.5 . .
C25 C24 C23 121.0(5) . .
C23 C24 H24 119.5 . .
C13 C18 H18 120.8 . .
C17 C18 C13 118.4(4) . .
C17 C18 H18 120.8 . .
N6 C19 H19 124.6 . .
N5 C19 N6 110.8(5) . .
N5 C19 H19 124.6 . .
C4 C9 H9 120.1 . .
C4 C9 C8 119.7(4) . .
C8 C9 H9 120.1 . .
C16 C17 C18 121.5(4) . .
C16 C17 H17 119.3 . .
C18 C17 H17 119.3 . .
C7 C8 C9 121.0(4) . .
C7 C8 H8 119.5 . .
C9 C8 H8 119.5 . .
N2 C1 H1 124.3 . .
N1 C1 N2 111.4(4) . .
N1 C1 H1 124.3 . .
C22 C23 C24 119.3(5) . .
C22 C23 H23 120.4 . .
C24 C23 H23 120.4 . .
N1 C2 H2 125.2 . .
C3 C2 N1 109.7(5) . .
C3 C2 H2 125.2 . .
N2 C3 H3 126.4 . .
C2 C3 N2 107.3(5) . .
C2 C3 H3 126.4 . .
C22 C27 H27 119.9 . .
C22 C27 C26 120.1(5) . .
C26 C27 H27 119.9 . .
C25 C26 C27 120.9(5) . .
C25 C26 H26 119.5 . .
C27 C26 H26 119.5 . .
N6 C21 H21 127.2 . .
N6 C21 C20 105.6(6) . .
C20 C21 H21 127.2 . .
N5 C20 C21 111.1(6) . .
N5 C20 H20 124.5 . .
C21 C20 H20 124.5 . .
O2 N8 O2 180.0 . 5_666
O2 N8 O1 64.9(9) . .
O2 N8 O1 115.1(9) 5_666 .
O2 N8 O1 64.9(9) 5_666 5_666
O2 N8 O1 115.1(9) . 5_666
O2 N8 O3 140.7(7) . 5_666
O2 N8 O3 140.7(7) 5_666 .
O2 N8 O3 39.3(7) . .
O2 N8 O3 39.3(7) 5_666 5_666
O1 N8 O1 180.0 . 5_666
O3 N8 O1 104.1(9) 5_666 5_666
O3 N8 O1 75.9(9) 5_666 .
O3 N8 O1 104.1(9) . .
O3 N8 O1 75.9(9) . 5_666
O3 N8 O3 180.0 5_666 .
N8 O1 O3 46.4(8) . 5_666
N8 O3 O1 57.7(10) . 5_666

loop_
_geom_bond_atom_site_label_1
_geom_bond_atom_site_label_2
_geom_bond_distance
_geom_bond_site_symmetry_2
Zn1 N3 2.017(4) 8_656
Zn1 N1 1.999(4) .
Zn1 N5 2.005(4) 6_656
Zn1 O1W 2.140(7) .
N4 C13 1.441(5) .
N4 C12 1.360(6) .
N4 C10 1.349(6) .
N2 C4 1.438(6) .
N2 C1 1.332(6) .
N2 C3 1.370(7) .
N3 Zn1 2.017(4) 8_665
N3 C10 1.305(6) .
N3 C11 1.366(6) .
N1 C1 1.313(6) .
N1 C2 1.374(7) .
N7 C7 1.423(5) .
N7 C16 1.422(6) .
N7 C25 1.427(6) .
N6 C22 1.440(6) .
N6 C19 1.356(7) .
N6 C21 1.348(7) .
N5 Zn1 2.005(4) 6_556
N5 C19 1.318(6) .
N5 C20 1.314(8) .
C4 C5 1.376(6) .
C4 C9 1.372(7) .
C15 H15 0.9300 .
C15 C14 1.381(6) .
C15 C16 1.381(6) .
C14 H14 0.9300 .
C14 C13 1.374(6) .
C13 C18 1.391(6) .
C7 C6 1.372(6) .
C7 C8 1.381(6) .
C12 H12 0.9300 .
C12 C11 1.342(7) .
C10 H10 0.9300 .
C6 H6 0.9300 .
C6 C5 1.372(6) .
C16 C17 1.372(6) .
C22 C23 1.377(7) .
C22 C27 1.354(8) .
C11 H11 0.9300 .
C25 C24 1.368(6) .
C25 C26 1.362(7) .
C5 H5 0.9300 .
C24 H24 0.9300 .
C24 C23 1.388(7) .
C18 H18 0.9300 .
C18 C17 1.382(7) .
C19 H19 0.9300 .
C9 H9 0.9300 .
C9 C8 1.383(7) .
C17 H17 0.9300 .
C8 H8 0.9300 .
C1 H1 0.9300 .
C23 H23 0.9300 .
C2 H2 0.9300 .
C2 C3 1.315(7) .
C3 H3 0.9300 .
C27 H27 0.9300 .
C27 C26 1.387(8) .
C26 H26 0.9300 .
C21 H21 0.9300 .
C21 C20 1.364(9) .
C20 H20 0.9300 .
O2 N8 1.147(9) .
N8 O2 1.147(9) 5_666
N8 O1 1.40(2) .
N8 O1 1.40(2) 5_666
N8 O3 1.198(15) .
N8 O3 1.198(15) 5_666
O1 O3 1.61(2) 5_666
O3 O1 1.61(2) 5_666

loop_
_platon_squeeze_void_nr
_platon_squeeze_void_average_x
_platon_squeeze_void_average_y
_platon_squeeze_void_average_z
_platon_squeeze_void_volume
_platon_squeeze_void_count_electrons
_platon_squeeze_void_content
1 0.362 0.250 0.561 733 144 ' '
2 0.862 0.250 0.427 733 145 ' '
3 0.138 0.750 0.922 734 145 ' '
4 0.638 0.750 0.058 734 144 ' '
